data_2209383
loop_
_publ_author_name
'Ertan, Anne'

_publ_section_title
;
 (1<i>S</i>)-<i>tert</i>-Butyl
 [3-chloro-1-(3,5-difluorophenyl)propyl]carbamate: structure and
 absolute configuration
;
_journal_coeditor_code BH2019
_journal_issue 7
_journal_name_full 'Acta Crystallographica Section E'
_journal_page_first o3059
_journal_page_last o3061
_journal_paper_doi 10.1107/S1600536806021349
_journal_volume 62
_journal_year 2006
_chemical_formula_iupac 'C14 H18 Cl F2 N O2'
_chemical_formula_moiety 'C14 H18 Cl F2 N O2'
_chemical_formula_sum 'C14 H18 Cl F2 N O2'
_chemical_formula_weight 305.74
_chemical_name_common
;
Compound 1; carbamate 5; AZ12342995
;
_chemical_name_systematic
;
tert-Butyl[(1S)-3-chloro-1-(3,5-difluorophenyl)propyl]carbamate
;
_space_group_IT_number 19
_symmetry_cell_setting orthorhombic
_symmetry_space_group_name_Hall 'P 2ac 2ab'
_symmetry_space_group_name_H-M 'P 21 21 21'
_atom_sites_solution_hydrogens geom
_atom_sites_solution_primary direct
_atom_sites_solution_secondary difmap
_cell_angle_alpha 90.00
_cell_angle_beta 90.00
_cell_angle_gamma 90.00
_cell_formula_units_Z 4
_cell_length_a 5.2216(2)
_cell_length_b 14.3035(6)
_cell_length_c 19.6163(8)
_cell_measurement_reflns_used 17273
_cell_measurement_temperature 200(2)
_cell_measurement_theta_max 27.485
_cell_measurement_theta_min 1.018
_cell_volume 1465.09(10)
_computing_cell_refinement 'DENZO-SMN (Otwinowski & Minor, 1997)'
_computing_data_collection
;
COLLECT and KappaCCD Server Software (Nonius, 1997--2000)
;
_computing_data_reduction 'DENZO-SMN and SCALEPACK (Otwinowski & Minor, 1997)'
_computing_molecular_graphics 'ORTEPII (Johnson, 1976) and PLATON (Spek, 2003)'
_computing_publication_material
;
PLATON and ACD/Labs
(Advanced Chemistry Development, 1994--2004)
;
_computing_structure_refinement 'SHELXL97 (Sheldrick, 1997)'
_computing_structure_solution 'SIR97 (Altomare <i>et al.</i>,  1999)'
_diffrn_ambient_temperature 200(2)
_diffrn_measured_fraction_theta_full 1.000
_diffrn_measured_fraction_theta_max 1.000
_diffrn_measurement_device_type 'Nonius KappaCCD area-detector'
_diffrn_measurement_method '\f and \w scans with \k offsets'
_diffrn_radiation_monochromator graphite
_diffrn_radiation_source 'fine-focus sealed tube'
_diffrn_radiation_type MoK\a
_diffrn_radiation_wavelength 0.71073
_diffrn_reflns_av_R_equivalents 0.0548
_diffrn_reflns_av_sigmaI/netI 0.1178
_diffrn_reflns_limit_h_max 6
_diffrn_reflns_limit_h_min -6
_diffrn_reflns_limit_k_max 18
_diffrn_reflns_limit_k_min -18
_diffrn_reflns_limit_l_max 23
_diffrn_reflns_limit_l_min -24
_diffrn_reflns_number 17273
_diffrn_reflns_theta_full 27.49
_diffrn_reflns_theta_max 27.49
_diffrn_reflns_theta_min 3.03
_diffrn_standards_decay_% 0
_diffrn_standards_interval_count 0
_diffrn_standards_interval_time 0
_diffrn_standards_number 0
_exptl_absorpt_coefficient_mu 0.283
_exptl_absorpt_correction_type none
_exptl_crystal_colour colourless
_exptl_crystal_density_diffrn 1.386
_exptl_crystal_density_method 'Not measured'
_exptl_crystal_description needle
_exptl_crystal_F_000 640
_exptl_crystal_size_max 0.60
_exptl_crystal_size_mid 0.03
_exptl_crystal_size_min 0.03
_refine_diff_density_max 0.152
_refine_diff_density_min -0.196
_refine_ls_abs_structure_details 'Flack (1983), with 1268 Friedel pairs'
_refine_ls_abs_structure_Flack -0.06(8)
_refine_ls_extinction_method none
_refine_ls_goodness_of_fit_ref 0.848
_refine_ls_hydrogen_treatment constr
_refine_ls_matrix_type full
_refine_ls_number_parameters 181
_refine_ls_number_reflns 3178
_refine_ls_number_restraints 0
_refine_ls_restrained_S_all 0.848
_refine_ls_R_factor_all 0.1060
_refine_ls_R_factor_gt 0.0385
_refine_ls_shift/su_max 0.000
_refine_ls_shift/su_mean 0.000
_refine_ls_structure_factor_coef Fsqd
_refine_ls_weighting_details 'calc w = 1/[\s^2^(Fo^2^)+(0.0453P)^2^] where P=(Fo^2^+2Fc^2^)/3'
_refine_ls_weighting_scheme calc
_refine_ls_wR_factor_gt 0.0806
_refine_ls_wR_factor_ref 0.0908
_reflns_number_gt 1724
_reflns_number_total 3178
_reflns_threshold_expression I>2\s(I)
_cod_data_source_file bh2019.cif
_cod_data_source_block I
_cod_database_code 2209383
_cod_database_fobs_code 2209383

loop_
_symmetry_equiv_pos_as_xyz
x,y,z
1/2-x,-y,1/2+z
1/2+x,1/2-y,-z
-x,1/2+y,1/2-z

loop_
_atom_site_aniso_label
_atom_site_aniso_U_11
_atom_site_aniso_U_22
_atom_site_aniso_U_33
_atom_site_aniso_U_12
_atom_site_aniso_U_13
_atom_site_aniso_U_23
Cl1 0.0527(5) 0.0471(4) 0.0578(5) -0.0044(4) 0.0068(4) 0.0038(4)
F11 0.0586(12) 0.0498(10) 0.0751(11) -0.0145(9) 0.0071(10) -0.0036(9)
F12 0.0638(12) 0.0783(14) 0.0571(10) 0.0065(10) 0.0163(10) -0.0163(9)
O15 0.0300(11) 0.0549(12) 0.0429(11) 0.0059(10) 0.0007(10) -0.0002(9)
O16 0.0327(10) 0.0576(12) 0.0281(10) 0.0057(10) -0.0040(9) 0.0043(8)
N13 0.0272(13) 0.0501(14) 0.0313(13) 0.0014(11) -0.0012(10) -0.0002(10)
C2 0.0380(17) 0.0484(19) 0.0475(18) 0.0027(15) 0.0056(15) 0.0067(15)
C3 0.0327(15) 0.0476(18) 0.0353(16) 0.0008(14) -0.0025(13) 0.0057(13)
C4 0.0322(16) 0.0417(16) 0.0324(15) 0.0016(13) 0.0004(12) 0.0022(12)
C5 0.0370(17) 0.0465(17) 0.0288(14) 0.0007(14) -0.0063(14) 0.0052(12)
C6 0.0391(17) 0.0474(19) 0.0379(16) 0.0019(15) 0.0042(14) 0.0047(14)
C7 0.0408(17) 0.0455(19) 0.0483(18) -0.0074(16) 0.0008(16) 0.0043(15)
C8 0.0527(19) 0.0458(19) 0.0436(17) 0.0015(17) -0.0031(16) -0.0046(15)
C9 0.0410(17) 0.064(2) 0.0345(17) 0.0104(18) 0.0030(15) -0.0050(16)
C10 0.0445(18) 0.0489(19) 0.0351(17) -0.0005(15) 0.0025(15) 0.0043(13)
C14 0.0359(18) 0.0345(16) 0.0372(17) 0.0004(14) -0.0004(14) 0.0003(12)
C17 0.0332(15) 0.0476(19) 0.0375(16) 0.0032(15) -0.0082(15) 0.0026(14)
C18 0.0526(19) 0.0477(19) 0.0587(19) 0.0086(17) -0.0131(18) 0.0039(15)
C19 0.0416(17) 0.060(2) 0.0466(17) 0.0025(16) -0.0106(15) -0.0026(14)
C20 0.055(2) 0.080(2) 0.0338(17) -0.0002(18) -0.0053(17) 0.0052(15)

loop_
_atom_site_type_symbol
_atom_site_label
_atom_site_fract_x
_atom_site_fract_y
_atom_site_fract_z
_atom_site_U_iso_or_equiv
_atom_site_thermal_displace_type
_atom_site_refinement_flags
_atom_site_occupancy
Cl Cl1 0.42779(16) -0.20447(5) 0.34454(4) 0.0525(3) Uani . 1.000
F F11 0.8635(3) 0.32196(11) 0.32064(8) 0.0612(6) Uani . 1.000
F F12 0.1426(3) 0.23604(12) 0.44816(8) 0.0664(7) Uani . 1.000
O O15 0.1001(4) 0.04220(13) 0.19638(9) 0.0426(7) Uani . 1.000
O O16 0.3947(3) 0.04197(12) 0.10971(9) 0.0395(6) Uani . 1.000
N N13 0.5248(4) 0.01423(15) 0.21448(10) 0.0362(8) Uani . 1.000
C C2 0.6968(6) -0.15215(19) 0.30147(14) 0.0446(10) Uani . 1.000
C C3 0.7177(5) -0.04925(18) 0.31808(14) 0.0385(9) Uani . 1.000
C C4 0.5018(5) 0.01091(18) 0.28888(12) 0.0354(9) Uani . 1.000
C C5 0.5008(5) 0.1071(2) 0.32173(12) 0.0374(9) Uani . 1.000
C C6 0.6884(6) 0.17224(19) 0.30540(14) 0.0415(10) Uani . 1.000
C C7 0.6816(6) 0.2581(2) 0.33760(15) 0.0449(10) Uani . 1.000
C C8 0.5027(6) 0.2829(2) 0.38531(14) 0.0474(11) Uani . 1.000
C C9 0.3249(6) 0.2155(2) 0.40091(13) 0.0465(10) Uani . 1.000
C C10 0.3175(6) 0.1293(2) 0.37007(13) 0.0428(10) Uani . 1.000
C C14 0.3197(6) 0.03449(18) 0.17535(14) 0.0359(10) Uani . 1.000
C C17 0.2055(5) 0.0592(2) 0.05433(14) 0.0394(10) Uani . 1.000
C C18 0.0624(6) 0.14954(19) 0.06702(14) 0.0530(11) Uani . 1.000
C C19 0.0312(6) -0.0245(2) 0.04703(15) 0.0494(10) Uani . 1.000
C C20 0.3822(6) 0.0684(2) -0.00697(14) 0.0563(11) Uani . 1.000
H H2A 0.67470 -0.16000 0.25320 0.0540 Uiso R 1.000
H H2B 0.85030 -0.18350 0.31570 0.0540 Uiso R 1.000
H H3A 0.71500 -0.04080 0.36660 0.0460 Uiso R 1.000
H H3B 0.87530 -0.02500 0.30000 0.0460 Uiso R 1.000
H H4 0.34020 -0.01760 0.29940 0.0430 Uiso R 1.000
H H6 0.81720 0.15730 0.27220 0.0500 Uiso R 1.000
H H8 0.50980 0.34390 0.40570 0.0570 Uiso R 1.000
H H10 0.18980 0.08340 0.38120 0.0510 Uiso R 1.000
H H13 0.67480 0.01780 0.19790 0.0430 Uiso R 1.000
H H18A -0.05890 0.16010 0.03110 0.0640 Uiso R 1.000
H H18B 0.18300 0.20010 0.06830 0.0640 Uiso R 1.000
H H18C -0.02620 0.14590 0.10980 0.0640 Uiso R 1.000
H H19A -0.08990 -0.01300 0.01110 0.0590 Uiso R 1.000
H H19B -0.05870 -0.03450 0.08910 0.0590 Uiso R 1.000
H H19C 0.13050 -0.07900 0.03620 0.0590 Uiso R 1.000
H H20A 0.28220 0.08000 -0.04710 0.0670 Uiso R 1.000
H H20B 0.47810 0.01170 -0.01270 0.0670 Uiso R 1.000
H H20C 0.49800 0.11960 0.00030 0.0670 Uiso R 1.000

loop_
_atom_type_symbol
_atom_type_description
_atom_type_scat_dispersion_real
_atom_type_scat_dispersion_imag
_atom_type_scat_source
S S 0.1246 0.1234 'International Tables Vol C Tables 4.2.6.8 and 6.1.1.4'
O O 0.0106 0.0060 'International Tables Vol C Tables 4.2.6.8 and 6.1.1.4'
N N 0.0061 0.0033 'International Tables Vol C Tables 4.2.6.8 and 6.1.1.4'
H H 0.0000 0.0000 'International Tables Vol C Tables 4.2.6.8 and 6.1.1.4'
C C 0.0033 0.0016 'International Tables Vol C Tables 4.2.6.8 and 6.1.1.4'

loop_
_geom_angle_atom_site_label_1
_geom_angle_atom_site_label_2
_geom_angle_atom_site_label_3
_geom_angle
_geom_angle_publ_flag
C14 O16 C17 121.1(2) yes
C4 N13 C14 120.6(2) yes
C4 N13 H13 117.31 no
C14 N13 H13 120.07 no
Cl1 C2 C3 111.1(2) yes
C2 C3 C4 114.5(2) no
N13 C4 C5 113.2(2) yes
N13 C4 C3 109.3(2) no
C3 C4 C5 110.7(2) no
C4 C5 C10 120.0(2) no
C6 C5 C10 119.4(3) no
C4 C5 C6 120.5(2) no
C5 C6 C7 118.2(3) no
F11 C7 C8 118.0(2) no
F11 C7 C6 117.9(3) no
C6 C7 C8 124.1(3) no
C7 C8 C9 115.6(3) no
F12 C9 C10 118.3(3) no
C8 C9 C10 123.4(3) no
F12 C9 C8 118.2(2) no
C5 C10 C9 119.2(3) no
O15 C14 N13 124.9(2) no
O15 C14 O16 125.9(3) yes
O16 C14 N13 109.2(2) yes
O16 C17 C19 109.7(2) no
O16 C17 C20 100.9(2) no
C18 C17 C20 110.8(2) no
C19 C17 C20 111.0(2) no
C18 C17 C19 113.3(2) no
O16 C17 C18 110.4(2) no
Cl1 C2 H2A 108.66 no
Cl1 C2 H2B 108.70 no
C3 C2 H2A 109.58 no
C3 C2 H2B 109.39 no
H2A C2 H2B 109.41 no
C2 C3 H3A 109.60 no
C2 C3 H3B 109.50 no
C4 C3 H3A 106.84 no
C4 C3 H3B 106.85 no
H3A C3 H3B 109.47 no
N13 C4 H4 107.46 no
C3 C4 H4 109.18 no
C5 C4 H4 106.89 no
C5 C6 H6 120.06 no
C7 C6 H6 121.73 no
C7 C8 H8 119.58 no
C9 C8 H8 124.83 no
C5 C10 H10 118.60 no
C9 C10 H10 122.18 no
C17 C18 H18A 109.85 no
C17 C18 H18B 108.90 no
C17 C18 H18C 109.61 no
H18A C18 H18B 109.51 no
H18A C18 H18C 109.42 no
H18B C18 H18C 109.54 no
C17 C19 H19A 109.28 no
C17 C19 H19B 109.34 no
C17 C19 H19C 109.82 no
H19A C19 H19B 109.52 no
H19A C19 H19C 109.39 no
H19B C19 H19C 109.47 no
C17 C20 H20A 109.48 no
C17 C20 H20B 109.63 no
C17 C20 H20C 109.30 no
H20A C20 H20B 109.52 no
H20A C20 H20C 109.44 no
H20B C20 H20C 109.47 no

loop_
_geom_bond_atom_site_label_1
_geom_bond_atom_site_label_2
_geom_bond_distance
_geom_bond_publ_flag
Cl1 C2 1.802(3) yes
F11 C7 1.359(3) yes
F12 C9 1.361(3) yes
O15 C14 1.224(4) yes
O16 C14 1.350(3) yes
O16 C17 1.489(3) no
N13 C4 1.465(3) no
N13 C14 1.349(4) yes
N13 H13 0.8496 no
C2 C3 1.511(4) no
C3 C4 1.530(4) no
C4 C5 1.519(4) no
C5 C6 1.389(4) no
C5 C10 1.384(4) no
C6 C7 1.381(4) no
C7 C8 1.369(4) no
C8 C9 1.373(4) no
C9 C10 1.374(4) no
C17 C19 1.511(4) no
C17 C20 1.521(4) no
C17 C18 1.513(4) no
C2 H2A 0.9605 no
C2 H2B 0.9599 no
C3 H3A 0.9595 no
C3 H3B 0.9609 no
C4 H4 0.9596 no
C6 H6 0.9603 no
C8 H8 0.9605 no
C10 H10 0.9609 no
C18 H18A 0.9594 no
C18 H18B 0.9593 no
C18 H18C 0.9597 no
C19 H19A 0.9611 no
C19 H19B 0.9601 no
C19 H19C 0.9600 no
C20 H20A 0.9591 no
C20 H20B 0.9598 no
C20 H20C 0.9604 no

loop_
_geom_contact_atom_site_label_1
_geom_contact_atom_site_label_2
_geom_contact_distance
_geom_contact_site_symmetry_2
_geom_contact_publ_flag
Cl1 C6 3.483(3) 4_645 no
Cl1 H4 2.8527 . no
Cl1 H20A 2.9816 2_555 no
Cl1 H2B 3.0827 1_455 no
Cl1 H18B 2.9861 4_645 no
Cl1 H18C 3.1273 4_545 no
F11 C9 3.256(3) 1_655 no
F11 O15 3.174(2) 4_655 no
F11 C2 3.339(3) 4_755 no
F11 C14 3.188(3) 4_655 no
F12 C7 3.255(3) 1_455 no
F12 C8 3.358(3) 3_456 no
F11 H2A 2.8247 4_755 no
O15 N13 3.051(3) 1_455 no
O15 C3 3.376(3) 1_455 no
O15 C5 3.359(3) . no
O15 C18 2.972(3) . no
O15 C19 3.102(3) . no
O15 F11 3.174(2) 4_645 no
O15 H4 2.5273 . no
O15 H6 2.6654 1_455 no
O15 H3B 2.5364 1_455 no
O15 H18C 2.3494 . no
O15 H19B 2.5139 . no
O15 H13 2.2482 1_455 no
O16 H8 2.8925 4_645 no
N13 O15 3.051(3) 1_655 no
N13 H2A 2.7203 . no
N13 H6 2.7930 . no
C2 F11 3.339(3) 4_745 no
C3 O15 3.376(3) 1_655 no
C5 O15 3.359(3) . no
C6 C10 3.575(4) 1_655 no
C6 Cl1 3.483(3) 4_655 no
C7 F12 3.255(3) 1_655 no
C8 F12 3.358(3) 3_556 no
C9 F11 3.256(3) 1_455 no
C10 C6 3.575(4) 1_455 no
C14 F11 3.188(3) 4_645 no
C18 O15 2.972(3) . no
C19 O15 3.102(3) . no
C6 H3B 2.9871 . no
C6 H13 3.0548 . no
C7 H2A 2.8295 4_655 no
C8 H2A 2.9845 4_655 no
C14 H18C 2.7304 . no
C14 H19B 2.7821 . no
C20 H19A 3.0132 1_655 no
H2A N13 2.7203 . no
H2A F11 2.8247 4_745 no
H2A C7 2.8295 4_645 no
H2A C8 2.9845 4_645 no
H2B Cl1 3.0827 1_655 no
H3B O15 2.5364 1_655 no
H3B C6 2.9871 . no
H3B H4 2.4299 1_655 no
H3B H13 2.3414 . no
H4 Cl1 2.8527 . no
H4 O15 2.5273 . no
H4 H3B 2.4299 1_455 no
H4 H10 2.2975 . no
H6 O15 2.6654 1_655 no
H6 N13 2.7930 . no
H6 H13 2.5804 . no
H8 O16 2.8925 4_655 no
H8 H19C 2.4582 4_655 no
H10 H4 2.2975 . no
H13 O15 2.2482 1_655 no
H13 C6 3.0548 . no
H13 H3B 2.3414 . no
H13 H6 2.5804 . no
H18A H19A 2.5120 . no
H18A H20C 2.4604 1_455 no
H18B H20C 2.4105 . no
H18B Cl1 2.9861 4_655 no
H18C O15 2.3494 . no
H18C C14 2.7304 . no
H18C Cl1 3.1273 4_555 no
H19A C20 3.0132 1_455 no
H19A H18A 2.5120 . no
H19A H20B 2.3305 1_455 no
H19B O15 2.5139 . no
H19B C14 2.7821 . no
H19C H20B 2.4285 . no
H19C H8 2.4582 4_645 no
H20A Cl1 2.9816 2_554 no
H20B H19A 2.3305 1_655 no
H20B H19C 2.4285 . no
H20C H18A 2.4604 1_655 no
H20C H18B 2.4105 . no

loop_
_geom_hbond_atom_site_label_D
_geom_hbond_atom_site_label_H
_geom_hbond_atom_site_label_A
_geom_hbond_site_symmetry_A
_geom_hbond_distance_DH
_geom_hbond_distance_HA
_geom_hbond_distance_DA
_geom_hbond_angle_DHA
_geom_hbond_publ_flag
N13 H13 O15 1_655 0.8500 2.2500 3.051(3) 158.00 yes
C3 H3B O15 1_655 0.9600 2.5400 3.376(3) 146.00 yes
C18 H18C O15 . 0.9600 2.3500 2.972(3) 122.00 yes
C19 H19B O15 . 0.9600 2.5100 3.102(3) 120.00 yes

loop_
_geom_torsion_atom_site_label_1
_geom_torsion_atom_site_label_2
_geom_torsion_atom_site_label_3
_geom_torsion_atom_site_label_4
_geom_torsion
_geom_torsion_publ_flag
C17 O16 C14 O15 -1.3(4) no
C17 O16 C14 N13 176.8(2) no
C14 O16 C17 C18 59.1(3) no
C14 O16 C17 C19 -66.5(3) no
C14 O16 C17 C20 176.3(2) no
C14 N13 C4 C3 157.5(2) no
C14 N13 C4 C5 -78.6(3) no
C4 N13 C14 O15 -7.6(4) no
C4 N13 C14 O16 174.2(2) no
Cl1 C2 C3 C4 -68.3(3) no
C2 C3 C4 C5 166.1(2) no
C2 C3 C4 N13 -68.5(3) no
N13 C4 C5 C6 -50.1(3) no
C3 C4 C5 C6 73.0(3) no
C3 C4 C5 C10 -104.7(3) no
N13 C4 C5 C10 132.2(3) no
C6 C5 C10 C9 0.0(4) no
C4 C5 C10 C9 177.8(2) no
C4 C5 C6 C7 -178.9(2) no
C10 C5 C6 C7 -1.1(4) no
C5 C6 C7 F11 -179.1(2) no
C5 C6 C7 C8 0.7(5) no
C6 C7 C8 C9 0.7(4) no
F11 C7 C8 C9 -179.5(2) no
C7 C8 C9 F12 179.8(2) no
C7 C8 C9 C10 -1.9(4) no
C8 C9 C10 C5 1.5(4) no
F12 C9 C10 C5 179.8(2) no

loop_
_cod_related_entry_id
_cod_related_entry_database
_cod_related_entry_code
1 ChemSpider 21179188
